data_7107656
loop_
_publ_author_name
'Sean P. Bew'
'Andrew D. Burrows'
'Tina Duren'
'Mary F. Mahon'
'Peyman Z. Moghadam'
'Viorica M. Sebestyen'
'Sean Thurston'

_publ_section_title
;
 Calix[4]arene-based metal-organic frameworks: towards hierarchically
 porous materials
;
_journal_name_full Chem.Commun.
_journal_page_first 4824
_journal_paper_doi 10.1039/c2cc30988b
_journal_volume 48
_journal_year 2012
_chemical_formula_sum 'C45 H53 Cu N O9'
_chemical_formula_weight 815.43
_chemical_name_systematic
;
?
;
_space_group_IT_number 14
_symmetry_cell_setting monoclinic
_symmetry_space_group_name_Hall '-P 2ybc'
_symmetry_space_group_name_H-M 'P 1 21/c 1'
_atom_sites_solution_hydrogens geom
_atom_sites_solution_primary direct
_atom_sites_solution_secondary difmap
_audit_creation_method SHELXL-97
_cell_angle_alpha 90.00
_cell_angle_beta 102.7890(10)
_cell_angle_gamma 90.00
_cell_formula_units_Z 4
_cell_length_a 9.4670(2)
_cell_length_b 26.3310(5)
_cell_length_c 17.6480(5)
_cell_measurement_reflns_used 83799
_cell_measurement_temperature 150(2)
_cell_measurement_theta_max 25.028
_cell_measurement_theta_min 2.910
_cell_volume 4290.08(17)
_computing_cell_refinement 'HKL Scalepack (Otwinowski & Minor 1997)'
_computing_data_collection 'Collect (Bruker AXS BV 1997-2004)'
_computing_data_reduction 'Denzo & Scalepack (Otwinowski, Minor 1997)'
_computing_molecular_graphics 'ORTEX (P.McArdle 1995)'
_computing_publication_material 'SHELXL-97/2 (Sheldrick 1997)'
_computing_structure_refinement 'SHELXL-97/2 (Sheldrick 1997)'
_computing_structure_solution 'SHELXS-97 (Sheldrick 1990)'
_diffrn_ambient_temperature 150(2)
_diffrn_measured_fraction_theta_full 0.986
_diffrn_measured_fraction_theta_max 0.986
_diffrn_measurement_device_type '95mm CCD camera on \k-goniostat'
_diffrn_measurement_method CCD
_diffrn_radiation_monochromator 'horizonally mounted graphite crystal'
_diffrn_radiation_source 'fine-focus sealed tube'
_diffrn_radiation_type MoK\a
_diffrn_radiation_wavelength 0.71073
_diffrn_reflns_av_R_equivalents 0.1632
_diffrn_reflns_av_sigmaI/netI 0.0925
_diffrn_reflns_limit_h_max 11
_diffrn_reflns_limit_h_min -11
_diffrn_reflns_limit_k_max 29
_diffrn_reflns_limit_k_min -31
_diffrn_reflns_limit_l_max 20
_diffrn_reflns_limit_l_min -20
_diffrn_reflns_number 47644
_diffrn_reflns_theta_full 24.93
_diffrn_reflns_theta_max 24.93
_diffrn_reflns_theta_min 3.58
_exptl_absorpt_coefficient_mu 0.563
_exptl_absorpt_correction_T_max 0.990
_exptl_absorpt_correction_T_min 0.853
_exptl_absorpt_correction_type multi-scan
_exptl_absorpt_process_details
;
multi-scan from symmetry-related measurements
Sortav (Blessing 1995)
;
_exptl_crystal_colour blue
_exptl_crystal_density_diffrn 1.262
_exptl_crystal_density_method 'not measured'
_exptl_crystal_description block
_exptl_crystal_F_000 1724
_exptl_crystal_size_max 0.30
_exptl_crystal_size_mid 0.20
_exptl_crystal_size_min 0.20
_refine_diff_density_max 2.114
_refine_diff_density_min -0.678
_refine_diff_density_rms 0.109
_refine_ls_extinction_method none
_refine_ls_goodness_of_fit_ref 1.018
_refine_ls_hydrogen_treatment constr
_refine_ls_matrix_type full
_refine_ls_number_parameters 537
_refine_ls_number_reflns 7394
_refine_ls_number_restraints 42
_refine_ls_restrained_S_all 1.018
_refine_ls_R_factor_all 0.1265
_refine_ls_R_factor_gt 0.0700
_refine_ls_shift/su_max 0.001
_refine_ls_shift/su_mean 0.000
_refine_ls_structure_factor_coef Fsqd
_refine_ls_weighting_details 'calc w=1/[\s^2^(Fo^2^)+(0.0921P)^2^+7.8357P] where P=(Fo^2^+2Fc^2^)/3'
_refine_ls_weighting_scheme calc
_refine_ls_wR_factor_gt 0.1644
_refine_ls_wR_factor_ref 0.1955
_reflns_number_gt 4673
_reflns_number_total 7394
_reflns_threshold_expression >2sigma(I)
_cod_data_source_file c2cc30988b.txt
_cod_data_source_block k09adb11
_cod_original_sg_symbol_H-M P21/c
_cod_original_formula_sum 'C45 H53 Cu1 N1 O9'
_cod_database_code 7107656

loop_
_symmetry_equiv_pos_as_xyz
'x, y, z'
'-x, y+1/2, -z+1/2'
'-x, -y, -z'
'x, -y-1/2, z-1/2'

loop_
_atom_site_label
_atom_site_type_symbol
_atom_site_fract_x
_atom_site_fract_y
_atom_site_fract_z
_atom_site_U_iso_or_equiv
_atom_site_adp_type
_atom_site_occupancy
_atom_site_symmetry_multiplicity
_atom_site_calc_flag
_atom_site_refinement_flags
_atom_site_disorder_assembly
_atom_site_disorder_group
Cu1 Cu 1.07955(6) -0.498002(19) 0.44787(3) 0.0251(2) Uani 1 1 d . . .
O1 O 0.9087(4) -0.47188(12) 0.37349(19) 0.0332(8) Uani 1 1 d . . .
O2 O 0.7724(4) -0.47657(12) 0.46258(19) 0.0339(8) Uani 1 1 d . . .
O3 O 1.2195(4) -0.51239(13) 0.3673(2) 0.0373(9) Uani 1 1 d . . .
O4 O 0.2974(4) -0.40069(14) 0.1754(2) 0.0443(10) Uani 1 1 d D . .
O5 O 0.0280(4) -0.33891(12) 0.26254(19) 0.0313(8) Uani 1 1 d . . .
O6 O 0.1097(4) -0.30001(11) 0.0920(2) 0.0351(9) Uani 1 1 d . . .
O7 O 0.3218(4) -0.37189(12) 0.00116(19) 0.0354(9) Uani 1 1 d . . .
O8 O 0.1348(4) -0.07173(11) -0.01724(19) 0.0297(8) Uani 1 1 d . . .
O9 O 0.0002(4) -0.06643(12) 0.0726(2) 0.0352(8) Uani 1 1 d . . .
N1 N 1.4041(6) -0.5626(2) 0.3482(3) 0.0551(14) Uani 1 1 d . . .
C1 C 0.7905(6) -0.46711(16) 0.3948(3) 0.0285(11) Uani 1 1 d . . .
C2 C 0.6613(6) -0.44882(16) 0.3358(3) 0.0288(11) Uani 1 1 d . . .
C3 C 0.6645(6) -0.44392(17) 0.2577(3) 0.0333(12) Uani 1 1 d . A .
H3 H 0.7507 -0.4521 0.2412 0.040 Uiso 1 1 calc R . .
C4 C 0.5436(6) -0.42731(18) 0.2034(3) 0.0339(12) Uani 1 1 d . . .
C5 C 0.4170(6) -0.41668(18) 0.2288(3) 0.0345(12) Uani 1 1 d . A .
C6 C 0.2049(15) -0.4398(5) 0.1288(7) 0.066(4) Uani 0.50 1 d PDU A 1
H6A H 0.2642 -0.4696 0.1212 0.079 Uiso 0.50 1 calc PR A 1
H6B H 0.1587 -0.4260 0.0771 0.079 Uiso 0.50 1 calc PR A 1
C7 C 0.0895(18) -0.4556(7) 0.1721(9) 0.096(6) Uani 0.50 1 d PDU A 1
H7A H 0.1311 -0.4773 0.2173 0.116 Uiso 0.50 1 calc PR A 1
H7B H 0.0435 -0.4255 0.1902 0.116 Uiso 0.50 1 calc PR A 1
C8 C -0.019(3) -0.4850(9) 0.1115(13) 0.125(8) Uani 0.50 1 d PDU A 1
H8A H -0.0997 -0.4959 0.1338 0.188 Uiso 0.50 1 calc PR A 1
H8B H 0.0290 -0.5148 0.0952 0.188 Uiso 0.50 1 calc PR A 1
H8C H -0.0549 -0.4632 0.0664 0.188 Uiso 0.50 1 calc PR A 1
C9 C 0.4142(6) -0.41681(18) 0.3080(3) 0.0316(12) Uani 1 1 d . . .
C10 C 0.5372(6) -0.43404(17) 0.3602(3) 0.0316(12) Uani 1 1 d . A .
H10 H 0.5366 -0.4357 0.4139 0.038 Uiso 1 1 calc R . .
C11 C 0.2895(6) -0.39296(18) 0.3359(3) 0.0361(13) Uani 1 1 d . A .
H11A H 0.3024 -0.3985 0.3925 0.043 Uiso 1 1 calc R . .
H11B H 0.1974 -0.4091 0.3094 0.043 Uiso 1 1 calc R . .
C12 C 0.2832(6) -0.33620(18) 0.3188(3) 0.0303(11) Uani 1 1 d . . .
C13 C 0.4111(6) -0.3079(2) 0.3357(3) 0.0399(13) Uani 1 1 d . A .
H13 H 0.4984 -0.3237 0.3621 0.048 Uiso 1 1 calc R . .
C14 C 0.4129(6) -0.2572(2) 0.3145(3) 0.0396(13) Uani 1 1 d . . .
H14 H 0.5001 -0.2382 0.3275 0.048 Uiso 1 1 calc R A .
C15 C 0.2869(6) -0.23476(19) 0.2744(3) 0.0335(12) Uani 1 1 d . A .
H15 H 0.2885 -0.2003 0.2585 0.040 Uiso 1 1 calc R . .
C16 C 0.1572(6) -0.26174(17) 0.2568(3) 0.0295(11) Uani 1 1 d . . .
C17 C 0.1566(5) -0.31184(18) 0.2816(3) 0.0284(11) Uani 1 1 d . A .
C18 C -0.0426(6) -0.34618(18) 0.3272(3) 0.0353(12) Uani 1 1 d . . .
H18A H 0.0299 -0.3587 0.3727 0.042 Uiso 1 1 calc R . .
H18B H -0.1182 -0.3726 0.3130 0.042 Uiso 1 1 calc R . .
C19 C -0.1108(6) -0.2987(2) 0.3499(3) 0.0372(13) Uani 1 1 d . . .
H19A H -0.1803 -0.2850 0.3041 0.045 Uiso 1 1 calc R . .
H19B H -0.0350 -0.2727 0.3675 0.045 Uiso 1 1 calc R . .
C20 C -0.1900(7) -0.3093(2) 0.4150(3) 0.0491(15) Uani 1 1 d . . .
H20A H -0.2554 -0.3382 0.4005 0.074 Uiso 1 1 calc R . .
H20B H -0.2460 -0.2793 0.4231 0.074 Uiso 1 1 calc R . .
H20C H -0.1191 -0.3171 0.4631 0.074 Uiso 1 1 calc R . .
C21 C 0.0238(6) -0.23767(18) 0.2063(3) 0.0333(12) Uani 1 1 d . A .
H21A H -0.0538 -0.2634 0.1924 0.040 Uiso 1 1 calc R . .
H21B H -0.0118 -0.2102 0.2355 0.040 Uiso 1 1 calc R . .
C22 C 0.0583(6) -0.21631(18) 0.1334(3) 0.0302(11) Uani 1 1 d . . .
C23 C 0.0547(6) -0.16466(17) 0.1188(3) 0.0295(11) Uani 1 1 d . A .
H23 H 0.0140 -0.1425 0.1506 0.035 Uiso 1 1 calc R . .
C24 C 0.1102(6) -0.14443(17) 0.0576(3) 0.0293(11) Uani 1 1 d . . .
C25 C 0.0810(5) -0.08991(17) 0.0363(3) 0.0269(11) Uani 1 1 d . A .
C26 C 0.1802(5) -0.17649(17) 0.0152(3) 0.0279(11) Uani 1 1 d . A .
H26 H 0.2262 -0.1624 -0.0227 0.033 Uiso 1 1 calc R . .
C27 C 0.1841(6) -0.22870(17) 0.0271(3) 0.0295(11) Uani 1 1 d . . .
C28 C 0.1146(5) -0.24802(17) 0.0832(3) 0.0299(11) Uani 1 1 d . A .
C29 C -0.0353(7) -0.3212(2) 0.0674(3) 0.0448(14) Uani 1 1 d . . .
H29A H -0.1070 -0.2957 0.0761 0.054 Uiso 1 1 calc R . .
H29B H -0.0441 -0.3513 0.0996 0.054 Uiso 1 1 calc R . .
C30 C -0.0692(8) -0.3362(3) -0.0164(4) 0.0599(18) Uani 1 1 d . . .
H30A H 0.0033 -0.3612 -0.0255 0.072 Uiso 1 1 calc R . .
H30B H -0.0632 -0.3059 -0.0489 0.072 Uiso 1 1 calc R . .
C31 C -0.2194(9) -0.3591(4) -0.0398(5) 0.087(3) Uani 1 1 d . . .
H31A H -0.2237 -0.3901 -0.0096 0.131 Uiso 1 1 calc R . .
H31B H -0.2405 -0.3674 -0.0953 0.131 Uiso 1 1 calc R . .
H31C H -0.2910 -0.3347 -0.0296 0.131 Uiso 1 1 calc R . .
C32 C 0.2638(6) -0.26434(18) -0.0161(3) 0.0333(12) Uani 1 1 d . A .
H32A H 0.2934 -0.2457 -0.0587 0.040 Uiso 1 1 calc R . .
H32B H 0.1982 -0.2922 -0.0393 0.040 Uiso 1 1 calc R . .
C33 C 0.3972(6) -0.28656(18) 0.0381(3) 0.0309(12) Uani 1 1 d . . .
C34 C 0.4975(6) -0.25448(19) 0.0834(3) 0.0379(13) Uani 1 1 d . A .
H34 H 0.4863 -0.2188 0.0771 0.046 Uiso 1 1 calc R . .
C35 C 0.6138(7) -0.2737(2) 0.1378(3) 0.0426(14) Uani 1 1 d . . .
H35 H 0.6821 -0.2511 0.1680 0.051 Uiso 1 1 calc R A .
C36 C 0.6307(6) -0.3254(2) 0.1481(3) 0.0393(13) Uani 1 1 d . A .
H36 H 0.7095 -0.3382 0.1863 0.047 Uiso 1 1 calc R . .
C37 C 0.5335(6) -0.35898(19) 0.1032(3) 0.0326(12) Uani 1 1 d . . .
C38 C 0.4187(6) -0.33862(17) 0.0473(3) 0.0290(11) Uani 1 1 d . A .
C39 C 0.3558(8) -0.3808(2) -0.0729(3) 0.0490(16) Uani 1 1 d . . .
H39A H 0.4449 -0.4015 -0.0662 0.059 Uiso 1 1 calc R . .
H39B H 0.3732 -0.3480 -0.0968 0.059 Uiso 1 1 calc R . .
C40 C 0.2344(11) -0.4075(3) -0.1237(4) 0.089(3) Uani 1 1 d . . .
H40A H 0.1482 -0.3852 -0.1333 0.107 Uiso 1 1 calc R . .
H40B H 0.2111 -0.4382 -0.0964 0.107 Uiso 1 1 calc R . .
C41 C 0.2648(12) -0.4233(3) -0.2010(4) 0.095(3) Uani 1 1 d . . .
H41A H 0.2729 -0.3929 -0.2319 0.143 Uiso 1 1 calc R . .
H41B H 0.1855 -0.4446 -0.2289 0.143 Uiso 1 1 calc R . .
H41C H 0.3558 -0.4424 -0.1922 0.143 Uiso 1 1 calc R . .
C42 C 0.5506(6) -0.41575(19) 0.1198(3) 0.0378(13) Uani 1 1 d . A .
H42A H 0.4727 -0.4345 0.0840 0.045 Uiso 1 1 calc R . .
H42B H 0.6447 -0.4274 0.1105 0.045 Uiso 1 1 calc R . .
C43 C 1.3340(7) -0.5345(2) 0.3904(3) 0.0432(14) Uani 1 1 d . . .
H43 H 1.3775 -0.5313 0.4441 0.052 Uiso 1 1 calc R . .
C44 C 1.3526(12) -0.5626(5) 0.2642(5) 0.127(5) Uani 1 1 d . . .
H44A H 1.2580 -0.5457 0.2505 0.190 Uiso 1 1 calc R . .
H44B H 1.3433 -0.5976 0.2451 0.190 Uiso 1 1 calc R . .
H44C H 1.4218 -0.5443 0.2403 0.190 Uiso 1 1 calc R . .
C45 C 1.5455(8) -0.5841(3) 0.3804(5) 0.071(2) Uani 1 1 d . . .
H45A H 1.5753 -0.5751 0.4355 0.106 Uiso 1 1 calc R . .
H45B H 1.6159 -0.5705 0.3525 0.106 Uiso 1 1 calc R . .
H45C H 1.5410 -0.6211 0.3751 0.106 Uiso 1 1 calc R . .
C6A C 0.1659(10) -0.4326(5) 0.1667(9) 0.060(4) Uani 0.50 1 d PDU A 2
H6A1 H 0.0773 -0.4114 0.1543 0.072 Uiso 0.50 1 calc PR A 2
H6A2 H 0.1667 -0.4519 0.2150 0.072 Uiso 0.50 1 calc PR A 2
C7A C 0.172(4) -0.4685(10) 0.1000(14) 0.170(12) Uani 0.50 1 d PDU A 2
H7A1 H 0.1539 -0.4496 0.0502 0.204 Uiso 0.50 1 calc PR A 2
H7A2 H 0.2685 -0.4847 0.1082 0.204 Uiso 0.50 1 calc PR A 2
C8A C 0.055(4) -0.5083(16) 0.098(3) 0.25(2) Uani 0.50 1 d PDU A 2
H8A1 H 0.0752 -0.5379 0.0688 0.374 Uiso 0.50 1 calc PR A 2
H8A2 H -0.0393 -0.4940 0.0739 0.374 Uiso 0.50 1 calc PR A 2
H8A3 H 0.0548 -0.5186 0.1518 0.374 Uiso 0.50 1 calc PR A 2

loop_
_atom_site_aniso_label
_atom_site_aniso_U_11
_atom_site_aniso_U_22
_atom_site_aniso_U_33
_atom_site_aniso_U_23
_atom_site_aniso_U_13
_atom_site_aniso_U_12
Cu1 0.0290(3) 0.0208(3) 0.0258(3) 0.0022(2) 0.0066(2) 0.0032(2)
O1 0.035(2) 0.0335(19) 0.0308(19) 0.0068(14) 0.0063(17) 0.0042(15)
O2 0.038(2) 0.0347(19) 0.029(2) 0.0062(15) 0.0078(16) 0.0100(15)
O3 0.033(2) 0.042(2) 0.039(2) 0.0046(16) 0.0134(17) 0.0102(17)
O4 0.032(2) 0.060(2) 0.039(2) 0.0155(18) 0.0050(18) 0.0103(18)
O5 0.029(2) 0.0313(18) 0.0325(19) 0.0052(14) 0.0053(15) -0.0016(14)
O6 0.043(2) 0.0237(17) 0.039(2) 0.0045(14) 0.0100(17) 0.0023(15)
O7 0.041(2) 0.0330(19) 0.0298(19) 0.0008(14) 0.0040(17) 0.0051(16)
O8 0.033(2) 0.0249(17) 0.0332(19) -0.0012(14) 0.0107(16) -0.0002(14)
O9 0.046(2) 0.0254(17) 0.037(2) 0.0007(15) 0.0161(18) 0.0020(16)
N1 0.047(3) 0.060(3) 0.056(3) -0.012(3) 0.006(3) 0.018(3)
C1 0.031(3) 0.020(2) 0.035(3) 0.001(2) 0.009(2) 0.003(2)
C2 0.034(3) 0.021(2) 0.029(3) 0.0042(19) 0.002(2) 0.002(2)
C3 0.038(3) 0.022(2) 0.040(3) 0.001(2) 0.009(3) 0.007(2)
C4 0.044(4) 0.027(3) 0.029(3) 0.004(2) 0.005(2) 0.004(2)
C5 0.030(3) 0.033(3) 0.038(3) 0.010(2) 0.003(3) 0.007(2)
C6 0.063(6) 0.074(6) 0.062(5) 0.010(4) 0.016(4) -0.004(4)
C7 0.102(7) 0.098(7) 0.090(7) 0.005(5) 0.023(5) -0.007(5)
C8 0.120(9) 0.124(9) 0.131(9) 0.002(5) 0.027(5) -0.008(5)
C9 0.030(3) 0.030(3) 0.035(3) 0.006(2) 0.007(2) 0.004(2)
C10 0.036(3) 0.029(3) 0.029(3) 0.010(2) 0.007(2) 0.004(2)
C11 0.036(3) 0.036(3) 0.037(3) 0.013(2) 0.009(3) 0.006(2)
C12 0.031(3) 0.033(3) 0.031(3) 0.003(2) 0.015(2) 0.003(2)
C13 0.033(3) 0.049(3) 0.037(3) 0.006(2) 0.006(3) 0.007(2)
C14 0.034(3) 0.047(3) 0.040(3) -0.001(3) 0.012(3) -0.009(3)
C15 0.039(3) 0.032(3) 0.032(3) 0.003(2) 0.014(2) -0.002(2)
C16 0.034(3) 0.029(3) 0.026(3) 0.001(2) 0.009(2) 0.001(2)
C17 0.027(3) 0.032(3) 0.026(3) 0.003(2) 0.008(2) -0.001(2)
C18 0.037(3) 0.034(3) 0.033(3) 0.010(2) 0.004(2) -0.002(2)
C19 0.032(3) 0.042(3) 0.036(3) 0.004(2) 0.006(2) 0.007(2)
C20 0.031(3) 0.069(4) 0.048(3) 0.008(3) 0.010(3) 0.003(3)
C21 0.036(3) 0.027(3) 0.039(3) 0.005(2) 0.014(2) 0.009(2)
C22 0.031(3) 0.031(3) 0.030(3) 0.004(2) 0.008(2) 0.004(2)
C23 0.035(3) 0.024(2) 0.030(3) 0.001(2) 0.008(2) 0.005(2)
C24 0.030(3) 0.026(2) 0.029(3) 0.000(2) 0.002(2) 0.000(2)
C25 0.027(3) 0.024(2) 0.028(3) 0.000(2) 0.004(2) -0.005(2)
C26 0.027(3) 0.027(3) 0.028(3) 0.004(2) 0.003(2) -0.002(2)
C27 0.032(3) 0.026(3) 0.029(3) 0.000(2) 0.005(2) 0.003(2)
C28 0.027(3) 0.027(3) 0.033(3) 0.009(2) 0.000(2) 0.005(2)
C29 0.057(4) 0.032(3) 0.050(3) 0.000(2) 0.023(3) -0.004(3)
C30 0.061(5) 0.071(4) 0.051(4) -0.013(3) 0.017(3) -0.013(3)
C31 0.072(6) 0.123(7) 0.066(5) -0.032(5) 0.014(4) -0.042(5)
C32 0.043(3) 0.028(3) 0.030(3) 0.001(2) 0.011(2) 0.006(2)
C33 0.036(3) 0.033(3) 0.026(3) 0.003(2) 0.013(2) 0.005(2)
C34 0.036(3) 0.033(3) 0.045(3) 0.002(2) 0.010(3) 0.002(2)
C35 0.039(4) 0.042(3) 0.045(3) -0.003(3) 0.004(3) -0.006(3)
C36 0.030(3) 0.052(3) 0.033(3) 0.007(2) 0.001(2) 0.003(3)
C37 0.031(3) 0.038(3) 0.029(3) 0.004(2) 0.010(2) 0.009(2)
C38 0.029(3) 0.031(3) 0.028(3) -0.002(2) 0.007(2) 0.000(2)
C39 0.073(5) 0.040(3) 0.036(3) -0.004(2) 0.016(3) 0.006(3)
C40 0.111(8) 0.097(6) 0.059(5) -0.028(4) 0.018(5) -0.026(5)
C41 0.155(10) 0.071(5) 0.060(5) -0.021(4) 0.027(5) -0.001(5)
C42 0.043(4) 0.038(3) 0.029(3) 0.004(2) 0.003(2) 0.011(2)
C43 0.046(4) 0.050(3) 0.036(3) -0.003(3) 0.013(3) 0.000(3)
C44 0.098(8) 0.188(11) 0.083(6) -0.048(7) -0.003(6) 0.076(8)
C45 0.041(4) 0.081(5) 0.088(5) -0.002(4) 0.008(4) 0.020(4)
C6A 0.063(5) 0.057(5) 0.056(5) -0.009(4) 0.003(4) 0.008(4)
C7A 0.172(13) 0.170(12) 0.169(12) -0.002(5) 0.038(6) -0.004(5)
C8A 0.25(2) 0.25(2) 0.25(2) 0.001(5) 0.055(7) -0.002(5)

loop_
_atom_type_symbol
_atom_type_description
_atom_type_scat_dispersion_real
_atom_type_scat_dispersion_imag
_atom_type_scat_source
C C 0.0033 0.0016 'International Tables Vol C Tables 4.2.6.8 and 6.1.1.4'
H H 0.0000 0.0000 'International Tables Vol C Tables 4.2.6.8 and 6.1.1.4'
N N 0.0061 0.0033 'International Tables Vol C Tables 4.2.6.8 and 6.1.1.4'
O O 0.0106 0.0060 'International Tables Vol C Tables 4.2.6.8 and 6.1.1.4'
Cu Cu 0.3201 1.2651 'International Tables Vol C Tables 4.2.6.8 and 6.1.1.4'

loop_
_geom_angle_atom_site_label_1
_geom_angle_atom_site_label_2
_geom_angle_atom_site_label_3
_geom_angle
_geom_angle_site_symmetry_1
_geom_angle_site_symmetry_3
O9 Cu1 O1 88.42(15) 2_645 .
O9 Cu1 O8 168.84(14) 2_645 4_656
O1 Cu1 O8 90.28(14) . 4_656
O9 Cu1 O2 90.67(15) 2_645 3_746
O1 Cu1 O2 168.98(15) . 3_746
O8 Cu1 O2 88.49(14) 4_656 3_746
O9 Cu1 O3 89.13(14) 2_645 .
O1 Cu1 O3 98.84(14) . .
O8 Cu1 O3 102.02(14) 4_656 .
O2 Cu1 O3 92.12(14) 3_746 .
O9 Cu1 Cu1 80.48(10) 2_645 3_746
O1 Cu1 Cu1 88.13(11) . 3_746
O8 Cu1 Cu1 88.40(10) 4_656 3_746
O2 Cu1 Cu1 80.90(10) 3_746 3_746
O3 Cu1 Cu1 167.36(10) . 3_746
C1 O1 Cu1 119.2(3) . .
C1 O2 Cu1 126.7(3) . 3_746
C43 O3 Cu1 119.3(3) . .
C5 O4 C6 117.8(7) . .
C5 O4 C6A 116.4(7) . .
C6 O4 C6A 33.5(6) . .
C17 O5 C18 114.1(4) . .
C28 O6 C29 113.5(4) . .
C38 O7 C39 112.6(4) . .
C25 O8 Cu1 117.7(3) . 4_455
C25 O9 Cu1 127.6(3) . 2_655
C43 N1 C45 122.1(6) . .
C43 N1 C44 118.3(6) . .
C45 N1 C44 118.2(6) . .
O1 C1 O2 125.0(5) . .
O1 C1 C2 117.8(4) . .
O2 C1 C2 117.2(5) . .
C3 C2 C10 119.0(5) . .
C3 C2 C1 121.6(5) . .
C10 C2 C1 119.3(4) . .
C4 C3 C2 121.1(5) . .
C4 C3 H3 119.4 . .
C2 C3 H3 119.4 . .
C3 C4 C5 118.4(5) . .
C3 C4 C42 121.6(5) . .
C5 C4 C42 119.7(5) . .
O4 C5 C4 118.5(5) . .
O4 C5 C9 119.4(5) . .
C4 C5 C9 121.7(5) . .
O4 C6 C7 108.2(10) . .
O4 C6 H6A 110.1 . .
C7 C6 H6A 110.1 . .
O4 C6 H6B 110.1 . .
C7 C6 H6B 110.1 . .
H6A C6 H6B 108.4 . .
C8 C7 C6 103.5(14) . .
C8 C7 H7A 111.1 . .
C6 C7 H7A 111.1 . .
C8 C7 H7B 111.1 . .
C6 C7 H7B 111.1 . .
H7A C7 H7B 109.0 . .
C7 C8 H8A 109.5 . .
C7 C8 H8B 109.5 . .
H8A C8 H8B 109.5 . .
C7 C8 H8C 109.5 . .
H8A C8 H8C 109.5 . .
H8B C8 H8C 109.5 . .
C10 C9 C5 117.6(5) . .
C10 C9 C11 121.2(5) . .
C5 C9 C11 120.8(4) . .
C9 C10 C2 121.7(5) . .
C9 C10 H10 119.2 . .
C2 C10 H10 119.2 . .
C9 C11 C12 110.0(4) . .
C9 C11 H11A 109.7 . .
C12 C11 H11A 109.7 . .
C9 C11 H11B 109.7 . .
C12 C11 H11B 109.7 . .
H11A C11 H11B 108.2 . .
C17 C12 C13 118.1(5) . .
C17 C12 C11 122.6(5) . .
C13 C12 C11 119.1(5) . .
C14 C13 C12 121.1(5) . .
C14 C13 H13 119.4 . .
C12 C13 H13 119.4 . .
C15 C14 C13 119.3(5) . .
C15 C14 H14 120.3 . .
C13 C14 H14 120.3 . .
C14 C15 C16 121.0(5) . .
C14 C15 H15 119.5 . .
C16 C15 H15 119.5 . .
C17 C16 C15 118.6(5) . .
C17 C16 C21 121.4(4) . .
C15 C16 C21 119.8(4) . .
O5 C17 C12 119.8(4) . .
O5 C17 C16 118.4(4) . .
C12 C17 C16 121.6(5) . .
O5 C18 C19 113.5(4) . .
O5 C18 H18A 108.9 . .
C19 C18 H18A 108.9 . .
O5 C18 H18B 108.9 . .
C19 C18 H18B 108.9 . .
H18A C18 H18B 107.7 . .
C18 C19 C20 111.0(4) . .
C18 C19 H19A 109.4 . .
C20 C19 H19A 109.4 . .
C18 C19 H19B 109.4 . .
C20 C19 H19B 109.4 . .
H19A C19 H19B 108.0 . .
C19 C20 H20A 109.5 . .
C19 C20 H20B 109.5 . .
H20A C20 H20B 109.5 . .
C19 C20 H20C 109.5 . .
H20A C20 H20C 109.5 . .
H20B C20 H20C 109.5 . .
C22 C21 C16 110.4(4) . .
C22 C21 H21A 109.6 . .
C16 C21 H21A 109.6 . .
C22 C21 H21B 109.6 . .
C16 C21 H21B 109.6 . .
H21A C21 H21B 108.1 . .
C23 C22 C28 117.6(4) . .
C23 C22 C21 121.8(4) . .
C28 C22 C21 120.1(4) . .
C22 C23 C24 121.2(4) . .
C22 C23 H23 119.4 . .
C24 C23 H23 119.4 . .
C26 C24 C23 119.2(4) . .
C26 C24 C25 122.1(4) . .
C23 C24 C25 118.5(4) . .
O9 C25 O8 125.7(4) . .
O9 C25 C24 116.2(4) . .
O8 C25 C24 118.0(4) . .
C27 C26 C24 121.3(5) . .
C27 C26 H26 119.4 . .
C24 C26 H26 119.4 . .
C26 C27 C28 117.7(4) . .
C26 C27 C32 122.5(4) . .
C28 C27 C32 119.7(4) . .
O6 C28 C27 118.3(4) . .
O6 C28 C22 119.4(4) . .
C27 C28 C22 122.2(4) . .
O6 C29 C30 112.2(5) . .
O6 C29 H29A 109.2 . .
C30 C29 H29A 109.2 . .
O6 C29 H29B 109.2 . .
C30 C29 H29B 109.2 . .
H29A C29 H29B 107.9 . .
C29 C30 C31 111.0(6) . .
C29 C30 H30A 109.4 . .
C31 C30 H30A 109.4 . .
C29 C30 H30B 109.4 . .
C31 C30 H30B 109.4 . .
H30A C30 H30B 108.0 . .
C30 C31 H31A 109.5 . .
C30 C31 H31B 109.5 . .
H31A C31 H31B 109.5 . .
C30 C31 H31C 109.5 . .
H31A C31 H31C 109.5 . .
H31B C31 H31C 109.5 . .
C27 C32 C33 111.0(4) . .
C27 C32 H32A 109.4 . .
C33 C32 H32A 109.4 . .
C27 C32 H32B 109.4 . .
C33 C32 H32B 109.4 . .
H32A C32 H32B 108.0 . .
C34 C33 C38 118.1(5) . .
C34 C33 C32 119.7(4) . .
C38 C33 C32 122.1(5) . .
C35 C34 C33 121.0(5) . .
C35 C34 H34 119.5 . .
C33 C34 H34 119.5 . .
C34 C35 C36 120.2(5) . .
C34 C35 H35 119.9 . .
C36 C35 H35 119.9 . .
C35 C36 C37 120.6(5) . .
C35 C36 H36 119.7 . .
C37 C36 H36 119.7 . .
C36 C37 C38 118.0(5) . .
C36 C37 C42 119.0(5) . .
C38 C37 C42 122.9(5) . .
C33 C38 O7 119.5(4) . .
C33 C38 C37 122.0(5) . .
O7 C38 C37 118.5(4) . .
O7 C39 C40 109.3(6) . .
O7 C39 H39A 109.8 . .
C40 C39 H39A 109.8 . .
O7 C39 H39B 109.8 . .
C40 C39 H39B 109.8 . .
H39A C39 H39B 108.3 . .
C39 C40 C41 113.7(8) . .
C39 C40 H40A 108.8 . .
C41 C40 H40A 108.8 . .
C39 C40 H40B 108.8 . .
C41 C40 H40B 108.8 . .
H40A C40 H40B 107.7 . .
C40 C41 H41A 109.5 . .
C40 C41 H41B 109.5 . .
H41A C41 H41B 109.5 . .
C40 C41 H41C 109.5 . .
H41A C41 H41C 109.5 . .
H41B C41 H41C 109.5 . .
C4 C42 C37 110.9(4) . .
C4 C42 H42A 109.5 . .
C37 C42 H42A 109.5 . .
C4 C42 H42B 109.5 . .
C37 C42 H42B 109.5 . .
H42A C42 H42B 108.0 . .
O3 C43 N1 126.7(5) . .
O3 C43 H43 116.7 . .
N1 C43 H43 116.7 . .
N1 C44 H44A 109.5 . .
N1 C44 H44B 109.5 . .
H44A C44 H44B 109.5 . .
N1 C44 H44C 109.5 . .
H44A C44 H44C 109.5 . .
H44B C44 H44C 109.5 . .
N1 C45 H45A 109.5 . .
N1 C45 H45B 109.5 . .
H45A C45 H45B 109.5 . .
N1 C45 H45C 109.5 . .
H45A C45 H45C 109.5 . .
H45B C45 H45C 109.5 . .
O4 C6A C7A 104.9(15) . .
O4 C6A H6A1 110.8 . .
C7A C6A H6A1 110.8 . .
O4 C6A H6A2 110.8 . .
C7A C6A H6A2 110.8 . .
H6A1 C6A H6A2 108.8 . .
C8A C7A C6A 107(2) . .
C8A C7A H7A1 110.4 . .
C6A C7A H7A1 110.4 . .
C8A C7A H7A2 110.4 . .
C6A C7A H7A2 110.4 . .
H7A1 C7A H7A2 108.6 . .
C7A C8A H8A1 109.5 . .
C7A C8A H8A2 109.5 . .
H8A1 C8A H8A2 109.5 . .
C7A C8A H8A3 109.5 . .
H8A1 C8A H8A3 109.5 . .
H8A2 C8A H8A3 109.5 . .

loop_
_geom_bond_atom_site_label_1
_geom_bond_atom_site_label_2
_geom_bond_distance
_geom_bond_site_symmetry_2
Cu1 O9 1.956(3) 2_645
Cu1 O1 1.968(3) .
Cu1 O8 1.970(3) 4_656
Cu1 O2 1.982(3) 3_746
Cu1 O3 2.181(4) .
Cu1 Cu1 2.6254(11) 3_746
O1 C1 1.264(6) .
O2 C1 1.270(6) .
O2 Cu1 1.982(3) 3_746
O3 C43 1.219(7) .
O4 C5 1.370(6) .
O4 C6 1.479(5) .
O4 C6A 1.481(5) .
O5 C17 1.387(6) .
O5 C18 1.457(6) .
O6 C28 1.380(5) .
O6 C29 1.456(7) .
O7 C38 1.393(6) .
O7 C39 1.433(7) .
O8 C25 1.262(6) .
O8 Cu1 1.970(3) 4_455
O9 C25 1.263(6) .
O9 Cu1 1.956(3) 2_655
N1 C43 1.326(8) .
N1 C45 1.449(8) .
N1 C44 1.455(10) .
C1 C2 1.499(7) .
C2 C3 1.392(7) .
C2 C10 1.393(7) .
C3 C4 1.391(7) .
C3 H3 0.9500 .
C4 C5 1.398(8) .
C4 C42 1.522(7) .
C5 C9 1.403(7) .
C6 C7 1.523(5) .
C6 H6A 0.9900 .
C6 H6B 0.9900 .
C7 C8 1.517(5) .
C7 H7A 0.9900 .
C7 H7B 0.9900 .
C8 H8A 0.9800 .
C8 H8B 0.9800 .
C8 H8C 0.9800 .
C9 C10 1.392(7) .
C9 C11 1.512(7) .
C10 H10 0.9500 .
C11 C12 1.523(7) .
C11 H11A 0.9900 .
C11 H11B 0.9900 .
C12 C17 1.390(7) .
C12 C13 1.396(8) .
C13 C14 1.389(8) .
C13 H13 0.9500 .
C14 C15 1.378(8) .
C14 H14 0.9500 .
C15 C16 1.392(7) .
C15 H15 0.9500 .
C16 C17 1.390(7) .
C16 C21 1.515(7) .
C18 C19 1.502(7) .
C18 H18A 0.9900 .
C18 H18B 0.9900 .
C19 C20 1.529(8) .
C19 H19A 0.9900 .
C19 H19B 0.9900 .
C20 H20A 0.9800 .
C20 H20B 0.9800 .
C20 H20C 0.9800 .
C21 C22 1.504(7) .
C21 H21A 0.9900 .
C21 H21B 0.9900 .
C22 C23 1.383(6) .
C22 C28 1.406(7) .
C23 C24 1.406(7) .
C23 H23 0.9500 .
C24 C26 1.390(7) .
C24 C25 1.495(6) .
C26 C27 1.390(6) .
C26 H26 0.9500 .
C27 C28 1.400(7) .
C27 C32 1.512(7) .
C29 C30 1.495(8) .
C29 H29A 0.9900 .
C29 H29B 0.9900 .
C30 C31 1.516(10) .
C30 H30A 0.9900 .
C30 H30B 0.9900 .
C31 H31A 0.9800 .
C31 H31B 0.9800 .
C31 H31C 0.9800 .
C32 C33 1.522(7) .
C32 H32A 0.9900 .
C32 H32B 0.9900 .
C33 C34 1.385(7) .
C33 C38 1.390(7) .
C34 C35 1.386(8) .
C34 H34 0.9500 .
C35 C36 1.380(8) .
C35 H35 0.9500 .
C36 C37 1.391(7) .
C36 H36 0.9500 .
C37 C38 1.403(7) .
C37 C42 1.525(7) .
C39 C40 1.471(10) .
C39 H39A 0.9900 .
C39 H39B 0.9900 .
C40 C41 1.513(10) .
C40 H40A 0.9900 .
C40 H40B 0.9900 .
C41 H41A 0.9800 .
C41 H41B 0.9800 .
C41 H41C 0.9800 .
C42 H42A 0.9900 .
C42 H42B 0.9900 .
C43 H43 0.9500 .
C44 H44A 0.9800 .
C44 H44B 0.9800 .
C44 H44C 0.9800 .
C45 H45A 0.9800 .
C45 H45B 0.9800 .
C45 H45C 0.9800 .
C6A C7A 1.520(5) .
C6A H6A1 0.9900 .
C6A H6A2 0.9900 .
C7A C8A 1.518(5) .
C7A H7A1 0.9900 .
C7A H7A2 0.9900 .
C8A H8A1 0.9800 .
C8A H8A2 0.9800 .
C8A H8A3 0.9800 .

loop_
_geom_torsion_atom_site_label_1
_geom_torsion_atom_site_label_2
_geom_torsion_atom_site_label_3
_geom_torsion_atom_site_label_4
_geom_torsion
_geom_torsion_site_symmetry_1
O9 Cu1 O1 C1 78.7(3) 2_645
O8 Cu1 O1 C1 -90.2(3) 4_656
O2 Cu1 O1 C1 -6.7(9) 3_746
O3 Cu1 O1 C1 167.6(3) .
Cu1 Cu1 O1 C1 -1.8(3) 3_746
O9 Cu1 O3 C43 -83.9(4) 2_645
O1 Cu1 O3 C43 -172.2(4) .
O8 Cu1 O3 C43 95.7(4) 4_656
O2 Cu1 O3 C43 6.8(4) 3_746
Cu1 Cu1 O3 C43 -49.3(7) 3_746
Cu1 O1 C1 O2 2.2(6) .
Cu1 O1 C1 C2 -177.9(3) .
Cu1 O2 C1 O1 -1.0(7) 3_746
Cu1 O2 C1 C2 179.1(3) 3_746
O1 C1 C2 C3 8.8(6) .
O2 C1 C2 C3 -171.3(4) .
O1 C1 C2 C10 -168.0(4) .
O2 C1 C2 C10 11.9(6) .
C10 C2 C3 C4 -3.7(7) .
C1 C2 C3 C4 179.5(4) .
C2 C3 C4 C5 -1.4(7) .
C2 C3 C4 C42 172.6(4) .
C6 O4 C5 C4 82.8(8) .
C6A O4 C5 C4 120.6(7) .
C6 O4 C5 C9 -103.8(8) .
C6A O4 C5 C9 -66.0(8) .
C3 C4 C5 O4 -179.5(4) .
C42 C4 C5 O4 6.4(7) .
C3 C4 C5 C9 7.3(7) .
C42 C4 C5 C9 -166.9(4) .
C5 O4 C6 C7 90.1(13) .
C6A O4 C6 C7 -6.6(14) .
O4 C6 C7 C8 166.5(15) .
O4 C5 C9 C10 179.1(4) .
C4 C5 C9 C10 -7.8(7) .
O4 C5 C9 C11 -8.4(7) .
C4 C5 C9 C11 164.7(5) .
C5 C9 C10 C2 2.4(7) .
C11 C9 C10 C2 -170.0(5) .
C3 C2 C10 C9 3.1(7) .
C1 C2 C10 C9 -179.9(4) .
C10 C9 C11 C12 109.2(5) .
C5 C9 C11 C12 -63.0(6) .
C9 C11 C12 C17 129.8(5) .
C9 C11 C12 C13 -45.2(6) .
C17 C12 C13 C14 -1.4(8) .
C11 C12 C13 C14 173.9(5) .
C12 C13 C14 C15 -1.6(8) .
C13 C14 C15 C16 1.8(8) .
C14 C15 C16 C17 1.0(7) .
C14 C15 C16 C21 -174.3(5) .
C18 O5 C17 C12 80.1(5) .
C18 O5 C17 C16 -105.3(5) .
C13 C12 C17 O5 178.8(4) .
C11 C12 C17 O5 3.7(7) .
C13 C12 C17 C16 4.3(7) .
C11 C12 C17 C16 -170.8(4) .
C15 C16 C17 O5 -178.7(4) .
C21 C16 C17 O5 -3.5(7) .
C15 C16 C17 C12 -4.1(7) .
C21 C16 C17 C12 171.1(4) .
C17 O5 C18 C19 72.8(5) .
O5 C18 C19 C20 176.9(4) .
C17 C16 C21 C22 -125.0(5) .
C15 C16 C21 C22 50.1(6) .
C16 C21 C22 C23 -113.7(5) .
C16 C21 C22 C28 57.5(6) .
C28 C22 C23 C24 -2.3(8) .
C21 C22 C23 C24 169.2(5) .
C22 C23 C24 C26 -5.2(8) .
C22 C23 C24 C25 169.8(5) .
Cu1 O9 C25 O8 5.7(7) 2_655
Cu1 O9 C25 C24 -172.2(3) 2_655
Cu1 O8 C25 O9 -3.9(6) 4_455
Cu1 O8 C25 C24 174.0(3) 4_455
C26 C24 C25 O9 170.9(5) .
C23 C24 C25 O9 -3.9(7) .
C26 C24 C25 O8 -7.2(7) .
C23 C24 C25 O8 178.0(4) .
C23 C24 C26 C27 6.2(7) .
C25 C24 C26 C27 -168.6(5) .
C24 C26 C27 C28 0.3(7) .
C24 C26 C27 C32 -177.8(5) .
C29 O6 C28 C27 -111.7(5) .
C29 O6 C28 C22 72.2(6) .
C26 C27 C28 O6 175.8(4) .
C32 C27 C28 O6 -6.0(7) .
C26 C27 C28 C22 -8.1(7) .
C32 C27 C28 C22 170.0(5) .
C23 C22 C28 O6 -174.9(4) .
C21 C22 C28 O6 13.5(7) .
C23 C22 C28 C27 9.1(8) .
C21 C22 C28 C27 -162.5(5) .
C28 O6 C29 C30 90.3(6) .
O6 C29 C30 C31 178.7(6) .
C26 C27 C32 C33 110.3(5) .
C28 C27 C32 C33 -67.7(6) .
C27 C32 C33 C34 -52.5(6) .
C27 C32 C33 C38 123.8(5) .
C38 C33 C34 C35 -1.7(8) .
C32 C33 C34 C35 174.8(5) .
C33 C34 C35 C36 -0.6(9) .
C34 C35 C36 C37 1.4(9) .
C35 C36 C37 C38 0.1(8) .
C35 C36 C37 C42 -176.3(5) .
C34 C33 C38 O7 -178.4(4) .
C32 C33 C38 O7 5.3(7) .
C34 C33 C38 C37 3.3(8) .
C32 C33 C38 C37 -173.0(5) .
C39 O7 C38 C33 84.5(6) .
C39 O7 C38 C37 -97.1(5) .
C36 C37 C38 C33 -2.6(8) .
C42 C37 C38 C33 173.7(5) .
C36 C37 C38 O7 179.1(5) .
C42 C37 C38 O7 -4.6(7) .
C38 O7 C39 C40 -168.7(5) .
O7 C39 C40 C41 -174.5(6) .
C3 C4 C42 C37 -111.4(5) .
C5 C4 C42 C37 62.6(6) .
C36 C37 C42 C4 58.0(7) .
C38 C37 C42 C4 -118.3(6) .
Cu1 O3 C43 N1 152.8(5) .
C45 N1 C43 O3 175.1(6) .
C44 N1 C43 O3 8.8(11) .
C5 O4 C6A C7A -94.0(16) .
C6 O4 C6A C7A 7.1(19) .
O4 C6A C7A C8A 170(3) .
